data_4512009
loop_
_publ_author_name
'Ordonez, Carlos'
'Fonari, Marina'
'Lindline, Jennifer'
'Wei, Qiang'
'Timofeeva, Tatiana'

_publ_section_title
;
 How Structure-Directing Cations Tune the Fluorescence of Metal--Organic
 Frameworks
;
_journal_issue 11
_journal_name_full 'Crystal Growth &amp; Design'
_journal_page_first 5452
_journal_paper_doi 10.1021/cg5006133
_journal_volume 14
_journal_year 2014
_chemical_formula_moiety '2(C35 H31 N9 O13 Zn3),4(C1.25 N0.25 O0.25)'
_chemical_formula_sum 'C75 H71 N19 O27 Zn6'
_chemical_formula_weight 2062.73
_chemical_name_systematic
; 
 ? 
;
_space_group_IT_number 12
_symmetry_cell_setting monoclinic
_symmetry_space_group_name_Hall '-C 2y'
_symmetry_space_group_name_H-M 'C 1 2/m 1'
_atom_sites_solution_hydrogens geom
_atom_sites_solution_primary direct
_atom_sites_solution_secondary difmap
_audit_creation_method SHELXL-97
_cell_angle_alpha 90.00
_cell_angle_beta 110.667(7)
_cell_angle_gamma 90.00
_cell_formula_units_Z 2
_cell_length_a 26.656(15)
_cell_length_b 24.838(14)
_cell_length_c 10.191(6)
_cell_measurement_reflns_used 3987
_cell_measurement_temperature 296(2)
_cell_measurement_theta_max 23.20
_cell_measurement_theta_min 4.18
_cell_volume 6313(6)
_computing_cell_refinement 'SAINT+ ver. 6.2 (Bruker, 2001)'
_computing_data_collection 'APEX2  (Bruker, 2005)'
_computing_data_reduction 'SAINT+ ver. 6.2 (Bruker, 2001)'
_computing_molecular_graphics 'SHELXTL ver. 6.12 (Sheldrick, 2001)'
_computing_publication_material 'SHELXTL ver. 6.12 (Sheldrick, 2001)'
_computing_structure_refinement 'SHELXTL ver. 6.12 (Sheldrick, 2001)'
_computing_structure_solution 'SHELXTL ver. 6.12 (Sheldrick, 2001)'
_diffrn_ambient_temperature 296(2)
_diffrn_measured_fraction_theta_full 0.990
_diffrn_measured_fraction_theta_max 0.990
_diffrn_measurement_device_type 'Bruker SMART APEX II CCD area detector'
_diffrn_measurement_method 'phi and omega scans'
_diffrn_radiation_monochromator graphite
_diffrn_radiation_source 'fine-focus sealed tube'
_diffrn_radiation_type MoK\a
_diffrn_radiation_wavelength 0.71073
_diffrn_reflns_av_R_equivalents 0.0738
_diffrn_reflns_av_sigmaI/netI 0.0611
_diffrn_reflns_limit_h_max 29
_diffrn_reflns_limit_h_min -29
_diffrn_reflns_limit_k_max 27
_diffrn_reflns_limit_k_min -27
_diffrn_reflns_limit_l_max 11
_diffrn_reflns_limit_l_min -11
_diffrn_reflns_number 20708
_diffrn_reflns_theta_full 23.25
_diffrn_reflns_theta_max 23.25
_diffrn_reflns_theta_min 4.18
_exptl_absorpt_coefficient_mu 1.182
_exptl_absorpt_correction_type multi-scan
_exptl_absorpt_process_details 'SADABS (Sheldrick, 2003)'
_exptl_crystal_density_diffrn 1.085
_exptl_crystal_density_meas ?
_exptl_crystal_density_method 'not measured'
_exptl_crystal_F_000 2100
_refine_diff_density_max 1.584
_refine_diff_density_min -0.835
_refine_diff_density_rms 0.154
_refine_ls_extinction_method none
_refine_ls_goodness_of_fit_ref 1.166
_refine_ls_hydrogen_treatment constr
_refine_ls_matrix_type full
_refine_ls_number_parameters 294
_refine_ls_number_reflns 4622
_refine_ls_number_restraints 13
_refine_ls_restrained_S_all 1.165
_refine_ls_R_factor_all 0.1162
_refine_ls_R_factor_gt 0.0993
_refine_ls_shift/su_max 0.038
_refine_ls_shift/su_mean 0.002
_refine_ls_structure_factor_coef Fsqd
_refine_ls_weighting_details 'calc w=1/[\s^2^(Fo^2^)+(0.1289P)^2^+60.8501P] where P=(Fo^2^+2Fc^2^)/3'
_refine_ls_weighting_scheme calc
_refine_ls_wR_factor_gt 0.2622
_refine_ls_wR_factor_ref 0.2720
_reflns_number_gt 3724
_reflns_number_total 4622
_reflns_threshold_expression >2sigma(I)
_cod_data_source_file Zn-BTC-2IM.cif
_cod_data_source_block zn-btc-2im
_cod_depositor_comments
;
The following automatic conversions were performed:

'_symmetry_cell_setting' value 'Monoclinic' changed to 'monoclinic'
according to
/home/saulius/struct/COD-crude-data--automatic-downloads/rss-feeds/ACS/lib/dictionaries/cif_core.dic
dictionary named 'cif_core.dic' version 2.4.2 from 2011-04-26.

Automatic conversion script
Id: cif_fix_values 2281 2013-09-26 08:29:07Z andrius 

 Adding full bibliography for 4512007--4512019.cif.

The following automatic conversions were performed:

'_exptl_crystal_density_meas' value 'not measured' was changed to '?'
- the value is perceived as not measured.

Automatic conversion script
Id: cif_fix_values 3008 2015-01-20 13:52:24Z robertas 
;
_cod_original_sg_symbol_H-M 'C2/m  '
_cod_database_code 4512009

loop_
_symmetry_equiv_pos_as_xyz
'x, y, z'
'-x, y, -z'
'x+1/2, y+1/2, z'
'-x+1/2, y+1/2, -z'
'-x, -y, -z'
'x, -y, z'
'-x+1/2, -y+1/2, -z'
'x+1/2, -y+1/2, z'

loop_
_atom_site_label
_atom_site_type_symbol
_atom_site_fract_x
_atom_site_fract_y
_atom_site_fract_z
_atom_site_U_iso_or_equiv
_atom_site_adp_type
_atom_site_occupancy
_atom_site_symmetry_multiplicity
_atom_site_calc_flag
_atom_site_refinement_flags
_atom_site_disorder_assembly
_atom_site_disorder_group
Zn1 Zn 1.00406(3) 1.0000 0.85790(7) 0.0303(2) Uani 1 2 d S . .
Zn2 Zn 0.70101(4) 1.0000 1.17128(9) 0.0601(4) Uani 1 2 d S . .
Zn3 Zn 1.0000 0.69780(4) 0.5000 0.0554(3) Uani 1 2 d S . .
O1 O 0.6764(2) 1.0000 0.8877(6) 0.093(3) Uani 0.50 1 d P B .
O2 O 0.7515(2) 1.0000 1.0691(5) 0.0560(18) Uani 0.50 1 d P B .
O3 O 0.7511(2) 1.0000 1.3687(5) 0.062(2) Uani 0.50 1 d P B .
O4 O 0.6762(3) 1.0000 1.4112(6) 0.123(4) Uani 0.50 1 d P B .
O5 O 0.9233(2) 1.0000 0.7676(5) 0.0461(15) Uani 1 2 d S . .
O6 O 1.0784(2) 1.0000 1.0148(5) 0.0474(16) Uani 1 2 d S . .
O7 O 1.00087(15) 0.92034(15) 0.8909(3) 0.0425(10) Uani 1 1 d . . .
O8 O 1.00139(19) 0.74775(17) 0.6516(4) 0.0585(12) Uani 1 1 d . C .
O9 O 1.0060(3) 0.67310(19) 0.7669(4) 0.0927(18) Uani 1 1 d . C .
C1 C 0.7568(3) 1.0000 0.8410(7) 0.043(2) Uani 0.50 1 d P B .
C2 C 0.8114(3) 1.0000 0.8905(7) 0.040(2) Uani 1 2 d S . .
H2 H 0.8301 1.0000 0.9867 0.048 Uiso 1 2 calc SR . .
C3 C 0.8398(3) 1.0000 0.7981(7) 0.038(2) Uani 1 2 d S . .
C4 C 0.8113(3) 1.0000 0.6558(7) 0.044(2) Uani 1 2 d S . .
H4 H 0.8297 1.0000 0.5936 0.053 Uiso 1 2 calc SR . .
C5 C 0.7571(3) 1.0000 0.6050(8) 0.049(2) Uani 1 2 d S . .
C6 C 0.7295(3) 1.0000 0.6987(8) 0.047(2) Uani 1 2 d S . .
H6 H 0.6922 1.0000 0.6644 0.057 Uiso 1 2 calc SR . .
C7 C 0.7266(4) 1.0000 0.9395(8) 0.058(3) Uani 1 2 d S . .
C8 C 0.9003(3) 1.0000 0.8548(8) 0.040(2) Uani 1 2 d S . .
C9 C 1.0000 0.8980(4) 1.0000 0.041(2) Uani 1 2 d S . .
C10 C 1.0000 0.8375(3) 1.0000 0.039(2) Uani 1 2 d S . .
C11 C 1.0014(2) 0.8089(2) 0.8843(5) 0.0433(15) Uani 1 1 d . . .
H11 H 1.0026 0.8276 0.8062 0.052 Uiso 1 1 calc R . .
C12 C 1.0011(2) 0.7530(2) 0.8832(5) 0.0406(14) Uani 1 1 d . C .
C13 C 1.0000 0.7266(3) 1.0000 0.042(2) Uani 1 2 d S . .
H13 H 1.0000 0.6892 1.0000 0.050 Uiso 1 2 calc SR . .
C14 C 1.0026(3) 0.7224(3) 0.7600(5) 0.0532(17) Uani 1 1 d . . .
C18 C 0.7257(3) 1.0000 1.4512(8) 0.060(3) Uani 1 2 d S . .
O10 O 1.0332(2) 1.0000 0.7032(5) 0.0507(16) Uani 1 2 d S . .
N5 N 1.07173(5) 1.05689(10) 0.5831(9) 0.069(3) Uani 0.50 1 d PD A -1
C22 C 1.0329(7) 1.0459(7) 0.6257(13) 0.080(2) Uani 0.50 1 d P A -1
C23 C 0.9873(6) 1.0852(7) 0.5663(13) 0.080(2) Uani 0.50 1 d P A -1
H23A H 0.9550 1.0672 0.5069 0.096 Uiso 0.50 1 calc PR A -1
H23B H 0.9798 1.1043 0.6403 0.096 Uiso 0.50 1 calc PR A -1
C24 C 1.0087(6) 1.1223(7) 0.4834(13) 0.080(2) Uani 0.50 1 d P A -1
H24A H 0.9840 1.1244 0.3872 0.096 Uiso 0.50 1 calc PR A -1
H24B H 1.0136 1.1581 0.5237 0.096 Uiso 0.50 1 calc PR A -1
C25 C 1.0605(7) 1.1000(7) 0.4879(13) 0.080(2) Uani 0.50 1 d P A -1
H25A H 1.0582 1.0875 0.3958 0.096 Uiso 0.50 1 calc PR A -1
H25B H 1.0884 1.1271 0.5193 0.096 Uiso 0.50 1 calc PR A -1
C26 C 1.11972(9) 1.02488(15) 0.6180(12) 0.080(2) Uani 0.50 1 d PD A -1
H26A H 1.1209 0.9998 0.6907 0.119 Uiso 0.50 1 calc PR A -1
H26B H 1.1506 1.0480 0.6501 0.119 Uiso 0.50 1 calc PR A -1
H26C H 1.1197 1.0055 0.5364 0.119 Uiso 0.50 1 calc PR A -1
N1A N 0.6544(3) 0.9360(4) 1.1318(7) 0.102(3) Uani 0.762(8) 1 d PG B 1
C15A C 0.6322(5) 0.9135(6) 1.0101(10) 0.250(4) Uani 0.762(8) 1 d PG B 1
H15A H 0.6413 0.9195 0.9312 0.300 Uiso 0.762(8) 1 calc PR B 1
C16A C 0.5951(6) 0.8811(6) 1.0177(14) 0.250(4) Uani 0.762(8) 1 d PG B 1
H16A H 0.5730 0.8598 0.9453 0.300 Uiso 0.762(8) 1 calc PR B 1
N2A N 0.5944(6) 0.8836(6) 1.1443(15) 0.191(6) Uani 0.762(8) 1 d PGU B 1
H2A H 0.5733 0.8659 1.1758 0.229 Uiso 0.762(8) 1 calc PR B 1
C17A C 0.6310(5) 0.9176(5) 1.2148(10) 0.250(4) Uani 0.762(8) 1 d PG B 1
H17A H 0.6391 0.9270 1.3083 0.300 Uiso 0.762(8) 1 calc PR B 1
N1B N 0.6791(4) 0.9158(4) 1.1278(10) 0.102(3) Uani 0.238(8) 1 d PG B 2
C15B C 0.6705(4) 0.8846(4) 1.0088(9) 0.250(4) Uani 0.238(8) 1 d PG B 2
H15B H 0.6844 0.8911 0.9385 0.300 Uiso 0.238(8) 1 calc PR B 2
C16B C 0.6375(4) 0.8419(4) 1.0132(9) 0.250(4) Uani 0.238(8) 1 d PG B 2
H16B H 0.6255 0.8148 0.9464 0.300 Uiso 0.238(8) 1 calc PR B 2
N2B N 0.6257(4) 0.8466(5) 1.1350(10) 0.073(6) Uani 0.238(8) 1 d PGU B 2
H2B H 0.6060 0.8251 1.1618 0.088 Uiso 0.238(8) 1 calc PR B 2
C17B C 0.6514(4) 0.8923(5) 1.2058(10) 0.250(4) Uani 0.238(8) 1 d PG B 2
H17B H 0.6503 0.9050 1.2906 0.300 Uiso 0.238(8) 1 calc PR B 2
C20 C 0.8732(4) 0.5983(4) 0.4611(10) 0.223(7) Uani 1 1 d G . .
H20A H 0.8443 0.5890 0.4878 0.267 Uiso 0.492(8) 1 calc PR C 1
H20B H 0.8621 0.5673 0.4910 0.267 Uiso 0.508(8) 1 d PR C 2
C21 C 0.9148(5) 0.6250(7) 0.5245(12) 0.198(6) Uani 1 1 d . C .
H21A H 0.9250 0.6286 0.6213 0.237 Uiso 0.492(8) 1 calc PR C 1
H21B H 0.9356 0.6209 0.6188 0.237 Uiso 0.508(8) 1 d PR C 2
N3A N 0.9458(6) 0.6491(7) 0.4590(12) 0.080(3) Uani 0.492(8) 1 d P C 1
C19A C 0.9252(10) 0.6175(9) 0.333(2) 0.111(5) Uani 0.492(8) 1 d P C 1
H19A H 0.9383 0.6183 0.2596 0.133 Uiso 0.492(8) 1 calc PR C 1
N4A N 0.8834(4) 0.5864(5) 0.3363(10) 0.130(6) Uani 0.492(8) 1 d PG C 1
H4A H 0.8662 0.5634 0.2735 0.156 Uiso 0.492(8) 1 calc PR C 1
N3B N 0.9229(4) 0.6623(4) 0.4351(10) 0.080(3) Uani 0.508(8) 1 d PG C 2
C19B C 0.8890(4) 0.6614(4) 0.3333(10) 0.111(5) Uani 0.508(8) 1 d PG C 2
H19B H 0.8873 0.6819 0.2555 0.133 Uiso 0.508(8) 1 calc PR C 2
N4B N 0.8498(4) 0.6262(4) 0.3370(10) 0.130(6) Uani 0.508(8) 1 d PG C 2
H4B H 0.8181 0.6224 0.2761 0.156 Uiso 0.508(8) 1 calc PR C 2
O1S O 0.7561(4) 0.8647(4) 0.4827(9) 0.250 Uiso 0.25 1 d PR B 1
N1S N 0.8196(4) 0.7950(4) 0.5214(8) 0.250 Uiso 0.25 1 d PR B 1
C1S C 0.8012(4) 0.8371(4) 0.5634(8) 0.250 Uiso 0.25 1 d PR B 1
C2S C 0.8400(4) 0.8531(4) 0.7071(9) 0.250 Uiso 0.25 1 d PR B 1
H2S1 H 0.8681 0.8766 0.7008 0.300 Uiso 0.25 1 calc PR B 1
H2S2 H 0.8218 0.8701 0.7634 0.300 Uiso 0.25 1 calc PR B 1
C3S C 0.8610(3) 0.7990(4) 0.7620(8) 0.250 Uiso 0.25 1 d PR B 1
H3S1 H 0.8983 0.8014 0.8233 0.300 Uiso 0.25 1 calc PR B 1
H3S2 H 0.8404 0.7836 0.8143 0.300 Uiso 0.25 1 calc PR B 1
C4S C 0.8559(3) 0.7656(4) 0.6374(8) 0.250 Uiso 0.25 1 d PR B 1
H4S1 H 0.8904 0.7611 0.6268 0.300 Uiso 0.25 1 calc PR B 1
H4S2 H 0.8414 0.7304 0.6451 0.300 Uiso 0.25 1 calc PR B 1
C5S C 0.8220(4) 0.7882(4) 0.3838(9) 0.250 Uiso 0.25 1 d PR B 1
H5S1 H 0.7864 0.7832 0.3171 0.375 Uiso 0.25 1 calc PR B 1
H5S2 H 0.8434 0.7572 0.3832 0.375 Uiso 0.25 1 calc PR B 1
H5S3 H 0.8377 0.8196 0.3591 0.375 Uiso 0.25 1 calc PR B 1

loop_
_atom_site_aniso_label
_atom_site_aniso_U_11
_atom_site_aniso_U_22
_atom_site_aniso_U_33
_atom_site_aniso_U_23
_atom_site_aniso_U_13
_atom_site_aniso_U_12
Zn1 0.0371(4) 0.0436(5) 0.0163(3) 0.000 0.0171(3) 0.000
Zn2 0.0412(5) 0.1230(10) 0.0194(4) 0.000 0.0148(4) 0.000
Zn3 0.1043(7) 0.0450(6) 0.0294(4) 0.000 0.0392(4) 0.000
O1 0.041(3) 0.218(10) 0.026(3) 0.000 0.019(2) 0.000
O2 0.053(3) 0.097(5) 0.019(2) 0.000 0.014(2) 0.000
O3 0.047(3) 0.129(6) 0.019(2) 0.000 0.022(2) 0.000
O4 0.041(3) 0.305(14) 0.022(3) 0.000 0.010(3) 0.000
O5 0.041(3) 0.070(4) 0.034(3) 0.000 0.021(2) 0.000
O6 0.040(3) 0.075(4) 0.023(2) 0.000 0.007(2) 0.000
O7 0.062(2) 0.046(2) 0.0262(16) 0.0016(16) 0.0239(15) -0.0052(18)
O8 0.109(3) 0.049(2) 0.0290(18) -0.0007(16) 0.0382(18) 0.001(2)
O9 0.216(5) 0.044(3) 0.043(2) -0.0006(19) 0.076(3) 0.008(3)
C1 0.057(4) 0.067(5) 0.012(3) 0.000 0.018(3) 0.000
C2 0.040(4) 0.058(5) 0.022(3) 0.000 0.008(3) 0.000
C3 0.044(4) 0.051(5) 0.024(3) 0.000 0.017(3) 0.000
C4 0.047(4) 0.070(6) 0.026(3) 0.000 0.025(3) 0.000
C5 0.043(4) 0.088(7) 0.023(3) 0.000 0.018(3) 0.000
C6 0.046(4) 0.073(6) 0.029(4) 0.000 0.019(3) 0.000
C7 0.058(5) 0.092(7) 0.028(4) 0.000 0.019(4) 0.000
C8 0.041(4) 0.051(5) 0.031(4) 0.000 0.014(3) 0.000
C9 0.042(4) 0.062(5) 0.021(3) 0.000 0.012(3) 0.000
C10 0.054(4) 0.046(4) 0.023(3) 0.000 0.021(3) 0.000
C11 0.056(3) 0.058(4) 0.022(2) 0.003(2) 0.022(2) -0.006(3)
C12 0.064(3) 0.040(3) 0.024(2) 0.004(2) 0.024(2) 0.003(3)
C13 0.055(4) 0.044(5) 0.033(4) 0.000 0.023(3) 0.000
C14 0.089(4) 0.052(4) 0.029(3) 0.002(2) 0.034(3) -0.012(3)
C18 0.048(5) 0.113(8) 0.020(4) 0.000 0.016(3) 0.000
O10 0.060(3) 0.079(4) 0.026(2) 0.000 0.031(2) 0.000
N5 0.081(6) 0.105(9) 0.041(5) -0.006(5) 0.044(4) -0.039(6)
C22 0.130(5) 0.089(5) 0.041(3) -0.005(3) 0.056(3) -0.023(4)
C23 0.130(5) 0.089(5) 0.041(3) -0.005(3) 0.056(3) -0.023(4)
C24 0.130(5) 0.089(5) 0.041(3) -0.005(3) 0.056(3) -0.023(4)
C25 0.130(5) 0.089(5) 0.041(3) -0.005(3) 0.056(3) -0.023(4)
C26 0.130(5) 0.089(5) 0.041(3) -0.005(3) 0.056(3) -0.023(4)
N1A 0.093(5) 0.188(9) 0.044(3) -0.020(4) 0.047(3) -0.057(6)
C15A 0.354(8) 0.327(10) 0.147(5) -0.154(5) 0.187(5) -0.258(7)
C16A 0.354(8) 0.327(10) 0.147(5) -0.154(5) 0.187(5) -0.258(7)
N2A 0.195(8) 0.201(8) 0.178(8) 0.004(6) 0.067(6) -0.015(6)
C17A 0.354(8) 0.327(10) 0.147(5) -0.154(5) 0.187(5) -0.258(7)
N1B 0.093(5) 0.188(9) 0.044(3) -0.020(4) 0.047(3) -0.057(6)
C15B 0.354(8) 0.327(10) 0.147(5) -0.154(5) 0.187(5) -0.258(7)
C16B 0.354(8) 0.327(10) 0.147(5) -0.154(5) 0.187(5) -0.258(7)
N2B 0.078(8) 0.069(8) 0.074(8) 0.004(6) 0.027(6) -0.002(6)
C17B 0.354(8) 0.327(10) 0.147(5) -0.154(5) 0.187(5) -0.258(7)
C20 0.234(10) 0.366(18) 0.102(7) -0.103(9) 0.102(7) -0.203(11)
C21 0.242(10) 0.281(15) 0.111(7) -0.088(8) 0.112(7) -0.166(10)
N3A 0.084(7) 0.121(7) 0.031(3) 0.003(4) 0.016(4) -0.038(6)
C19A 0.154(12) 0.112(12) 0.074(7) 0.014(8) 0.048(8) 0.004(9)
N4A 0.130(10) 0.152(14) 0.111(9) -0.004(9) 0.048(8) -0.037(9)
N3B 0.084(7) 0.121(7) 0.031(3) 0.003(4) 0.016(4) -0.038(6)
C19B 0.154(12) 0.112(12) 0.074(7) 0.014(8) 0.048(8) 0.004(9)
N4B 0.130(10) 0.152(14) 0.111(9) -0.004(9) 0.048(8) -0.037(9)

loop_
_atom_type_symbol
_atom_type_description
_atom_type_scat_dispersion_real
_atom_type_scat_dispersion_imag
_atom_type_scat_source
C C 0.0033 0.0016 'International Tables Vol C Tables 4.2.6.8 and 6.1.1.4'
H H 0.0000 0.0000 'International Tables Vol C Tables 4.2.6.8 and 6.1.1.4'
N N 0.0061 0.0033 'International Tables Vol C Tables 4.2.6.8 and 6.1.1.4'
O O 0.0106 0.0060 'International Tables Vol C Tables 4.2.6.8 and 6.1.1.4'
Zn Zn 0.2839 1.4301 'International Tables Vol C Tables 4.2.6.8 and 6.1.1.4'

loop_
_geom_angle_atom_site_label_1
_geom_angle_atom_site_label_2
_geom_angle_atom_site_label_3
_geom_angle
_geom_angle_site_symmetry_1
_geom_angle_site_symmetry_3
O10 Zn1 O7 100.58(11) . .
O10 Zn1 O7 100.58(11) . 6_575
O7 Zn1 O7 158.6(2) . 6_575
O10 Zn1 O5 106.9(2) . .
O7 Zn1 O5 88.57(11) . .
O7 Zn1 O5 88.57(11) 6_575 .
O10 Zn1 O6 94.4(2) . .
O7 Zn1 O6 87.49(10) . .
O7 Zn1 O6 87.49(10) 6_575 .
O5 Zn1 O6 158.7(2) . .
O10 Zn1 Zn1 162.47(15) . 5_777
O7 Zn1 Zn1 79.39(11) . 5_777
O7 Zn1 Zn1 79.39(11) 6_575 5_777
O5 Zn1 Zn1 90.65(16) . 5_777
O6 Zn1 Zn1 68.03(16) . 5_777
N1A Zn2 N1A 107.6(5) 6_575 .
N1A Zn2 O2 113.1(2) 6_575 .
N1A Zn2 O2 113.1(2) . .
N1A Zn2 O3 111.0(2) 6_575 .
N1A Zn2 O3 111.0(2) . .
O2 Zn2 O3 101.2(2) . .
N1A Zn2 N1B 22.7(4) 6_575 6_575
N1A Zn2 N1B 129.0(4) . 6_575
O2 Zn2 N1B 94.4(3) . 6_575
O3 Zn2 N1B 104.1(2) . 6_575
N1A Zn2 N1B 129.0(4) 6_575 .
N1A Zn2 N1B 22.7(4) . .
O2 Zn2 N1B 94.4(3) . .
O3 Zn2 N1B 104.1(2) . .
N1B Zn2 N1B 148.2(5) 6_575 .
N3A Zn3 N3A 96.4(10) . 2_756
N3A Zn3 O8 116.5(4) . 2_756
N3A Zn3 O8 113.1(5) 2_756 2_756
N3A Zn3 O8 113.1(5) . .
N3A Zn3 O8 116.5(4) 2_756 .
O8 Zn3 O8 102.0(2) 2_756 .
N3A Zn3 N3B 113.5(6) . 2_756
N3A Zn3 N3B 17.2(6) 2_756 2_756
O8 Zn3 N3B 104.8(3) 2_756 2_756
O8 Zn3 N3B 105.7(4) . 2_756
N3A Zn3 N3B 17.2(6) . .
N3A Zn3 N3B 113.5(6) 2_756 .
O8 Zn3 N3B 105.7(3) 2_756 .
O8 Zn3 N3B 104.8(3) . .
N3B Zn3 N3B 130.7(7) 2_756 .
C7 O2 Zn2 110.6(6) . .
C18 O3 Zn2 110.5(5) . .
C8 O5 Zn1 112.9(4) . .
C8 O6 Zn1 141.0(6) 5_777 .
C9 O7 Zn1 126.9(4) . .
C14 O8 Zn3 111.1(4) . .
C2 C1 C6 119.3(8) . .
C2 C1 C7 120.7(6) . .
C6 C1 C7 120.0(7) . .
C1 C2 C3 120.8(6) . .
C4 C3 C2 118.6(7) . .
C4 C3 C8 121.3(7) . .
C2 C3 C8 120.0(6) . .
C5 C4 C3 121.4(7) . .
C4 C5 C6 119.2(7) . .
C4 C5 C18 122.0(8) . 1_554
C6 C5 C18 118.8(7) . 1_554
C1 C6 C5 120.7(8) . .
O2 C7 O1 122.3(9) . .
O2 C7 C1 120.0(8) . .
O1 C7 C1 117.7(7) . .
O5 C8 O6 127.4(7) . 5_777
O5 C8 C3 117.1(6) . .
O6 C8 C3 115.5(7) 5_777 .
O7 C9 O7 127.2(8) 2_757 .
O7 C9 C10 116.4(4) 2_757 .
O7 C9 C10 116.4(4) . .
C11 C10 C11 118.6(8) 2_757 .
C11 C10 C9 120.7(4) 2_757 .
C11 C10 C9 120.7(4) . .
C10 C11 C12 121.0(5) . .
C13 C12 C11 118.3(6) . .
C13 C12 C14 120.4(6) . .
C11 C12 C14 121.2(5) . .
C12 C13 C12 122.7(8) 2_757 .
O9 C14 O8 121.8(6) . .
O9 C14 C12 119.1(5) . .
O8 C14 C12 119.1(6) . .
O4 C18 O3 123.1(7) . .
O4 C18 C5 118.9(8) . 1_556
O3 C18 C5 118.0(7) . 1_556
C22 O10 C22 110.7(13) . 6_575
C22 O10 Zn1 121.8(7) . .
C22 O10 Zn1 121.8(7) 6_575 .
C22 N5 C25 113.3(10) . .
C22 N5 C26 123.4(9) . .
C25 N5 C26 123.1(9) . .
N5 C22 O10 121.6(13) . .
N5 C22 C23 110.9(12) . .
O10 C22 C23 127.1(14) . .
C24 C23 C22 102.2(13) . .
C25 C24 C23 107.0(13) . .
N5 C25 C24 106.1(11) . .
C15A N1A C17A 108.0 . .
C15A N1A Zn2 125.8(5) . .
C17A N1A Zn2 124.4(5) . .
C16A C15A N1A 108.0 . .
C15A C16A N2A 108.0 . .
C16A N2A C17A 108.0 . .
N2A C17A N1A 108.0 . .
C15B N1B C17B 108.0 . .
C15B N1B Zn2 131.6(3) . .
C17B N1B Zn2 116.5(3) . .
C16B C15B N1B 108.0 . .
C15B C16B N2B 108.0 . .
C16B N2B C17B 108.0 . .
N1B C17B N2B 108.0 . .
C21 C20 N4B 103.6(8) . .
C21 C20 N4A 99.0(7) . .
N4B C20 N4A 56.8 . .
C20 C21 N3A 123.6(11) . .
C20 C21 N3B 109.4(11) . .
N3A C21 N3B 27.9(8) . .
C20 C21 C19B 78.7(7) . .
N3A C21 C19B 53.0(7) . .
N3B C21 C19B 30.8(4) . .
C21 N3A C19A 95.3(14) . .
C21 N3A Zn3 138.3(10) . .
C19A N3A Zn3 126.2(13) . .
N4A C19A N3A 110.0(17) . .
C19A N4A C20 108.7(10) . .
C19B N3B C21 109.9(6) . .
C19B N3B Zn3 132.9(3) . .
C21 N3B Zn3 116.0(8) . .
N3B C19B N4B 111.3 . .
N3B C19B C21 39.2(4) . .
N4B C19B C21 72.1(4) . .
C19B N4B C20 104.1 . .
C1S N1S C4S 111.3 . .
C1S N1S C5S 125.0 . .
C4S N1S C5S 119.7 . .
N1S C1S O1S 124.0 . .
N1S C1S C2S 108.8 . .
O1S C1S C2S 126.9 . .
C3S C2S C1S 99.5 . .
C4S C3S C2S 105.9 . .
N1S C4S C3S 104.7 . .

loop_
_geom_bond_atom_site_label_1
_geom_bond_atom_site_label_2
_geom_bond_distance
_geom_bond_site_symmetry_2
Zn1 O10 1.988(5) .
Zn1 O7 2.014(4) .
Zn1 O7 2.014(4) 6_575
Zn1 O5 2.020(5) .
Zn1 O6 2.061(5) .
Zn1 Zn1 2.980(2) 5_777
Zn2 N1A 1.969(8) 6_575
Zn2 N1A 1.969(8) .
Zn2 O2 1.971(6) .
Zn2 O3 1.983(5) .
Zn2 N1B 2.175(11) 6_575
Zn2 N1B 2.176(11) .
Zn3 N3A 1.817(14) .
Zn3 N3A 1.817(14) 2_756
Zn3 O8 1.972(4) 2_756
Zn3 O8 1.972(4) .
Zn3 N3B 2.117(11) 2_756
Zn3 N3B 2.117(9) .
O1 C7 1.253(11) .
O2 C7 1.251(9) .
O3 C18 1.253(11) .
O4 C18 1.236(11) .
O5 C8 1.246(10) .
O6 C8 1.247(9) 5_777
O7 C9 1.251(5) .
O8 C14 1.261(7) .
O9 C14 1.229(8) .
C1 C2 1.362(11) .
C1 C6 1.374(10) .
C1 C7 1.491(12) .
C2 C3 1.400(12) .
C3 C4 1.379(10) .
C3 C8 1.510(11) .
C4 C5 1.351(11) .
C5 C6 1.397(12) .
C5 C18 1.494(10) 1_554
C8 O6 1.247(9) 5_777
C9 O7 1.251(5) 2_757
C9 C10 1.503(12) .
C10 C11 1.388(7) 2_757
C10 C11 1.388(7) .
C11 C12 1.389(8) .
C12 C13 1.369(7) .
C12 C14 1.481(8) .
C13 C12 1.369(7) 2_757
C18 C5 1.494(10) 1_556
O10 C22 1.384(16) .
O10 C22 1.384(16) 6_575
N5 C22 1.286(17) .
N5 C25 1.405(16) .
N5 C26 1.4400(12) .
C22 C23 1.51(2) .
C23 C24 1.49(2) .
C24 C25 1.47(2) .
N1A C15A 1.298(6) .
N1A C17A 1.298(6) .
C15A C16A 1.298(6) .
C16A N2A 1.298(6) .
N2A C17A 1.298(6) .
N1B C15B 1.3886(12) .
N1B C17B 1.3886(12) .
C15B C16B 1.3885(12) .
C16B N2B 1.3887(12) .
N2B C17B 1.3887(12) .
C20 C21 1.258(15) .
C20 N4B 1.3826(12) .
C20 N4A 1.4228(13) .
C21 N3A 1.370(19) .
C21 N3B 1.369(17) .
C21 C19B 2.036(16) .
N3A C19A 1.44(2) .
C19A N4A 1.37(3) .
N3B C19B 1.1103 .
C19B N4B 1.3717(11) .
O1S C1S 1.3766(11) .
N1S C1S 1.2904 .
N1S C4S 1.4354(12) .
N1S C5S 1.4358(13) .
C1S C2S 1.5170(13) .
C2S C3S 1.4873(13) .
C3S C4S 1.4813(13) .
